data_4000526
_journal_name_full 'Chemistry of Materials'
_journal_paper_doi 10.1021/cm050412c
_journal_year 2005
_chemical_formula_sum 'P10 S36 Ti4 Tl6'
_chemical_formula_weight 2881.98
_chemical_name_common 'Thallium Titanium Phosphorus Sulfide'
_space_group_IT_number 15
_symmetry_cell_setting monoclinic
_symmetry_space_group_name_Hall '-C 2yc'
_symmetry_space_group_name_H-M 'C 1 2/c 1'
_cell_angle_alpha 90.00
_cell_angle_beta 105.662(3)
_cell_angle_gamma 90.00
_cell_formula_units_Z 2
_cell_length_a 22.5661(16)
_cell_length_b 6.0324(7)
_cell_length_c 20.2950(17)
_cell_measurement_temperature 175(5)
_cell_volume 2660.1(4)
_exptl_crystal_density_diffrn 3.598
_cod_depositor_comments
;
The following automatic conversions were performed:
'_symmetry_cell_setting' value 'Monoclinic' changed to 'monoclinic'
according to '/home/saulius/struct/CIF-dictionaries/cif_core.dic'
dictionary named 'cif_core.dic' version 2.4.1 from 2010-06-29.

Automatic conversion script
Id: cif_fix_enum 1527 2010-12-29 10:47:43Z saulius 
;
_cod_original_sg_symbol_H-M 'C 2/c'
_cod_database_code 4000526

loop_
_symmetry_equiv_pos_as_xyz
'x, y, z'
'-x, y, -z+1/2'
'x+1/2, y+1/2, z'
'-x+1/2, y+1/2, -z+1/2'
'-x, -y, -z'
'x, -y, z-1/2'
'-x+1/2, -y+1/2, -z'
'x+1/2, -y+1/2, z-1/2'

loop_
_atom_site_label
_atom_site_type_symbol
_atom_site_fract_x
_atom_site_fract_y
_atom_site_fract_z
_atom_site_U_iso_or_equiv
_atom_site_adp_type
_atom_site_occupancy
_atom_site_symmetry_multiplicity
_atom_site_calc_flag
_atom_site_refinement_flags
_atom_site_disorder_assembly
_atom_site_disorder_group
Tl1 Tl 0.15319(2) 0.88723(9) 0.17235(2) 0.02510(16) Uani 1 1 d . . .
Tl2 Tl 0.5060(2) 0.4542(5) 0.0040(3) 0.0424(8) Uani 0.50 1 d P . .
Ti1 Ti 0.38275(8) 0.2415(3) 0.12895(9) 0.0098(4) Uani 1 1 d . . .
P1 P 0.25576(12) 0.4052(5) 0.14317(13) 0.0092(6) Uani 1 1 d . . .
P2 P 0.5000 0.2466(7) 0.2500 0.0090(9) Uani 1 2 d S . .
P3 P 0.37813(13) 0.0729(5) 0.98293(14) 0.0114(7) Uani 1 1 d . . .
S1 S 0.21040(13) 0.4069(5) 0.21284(13) 0.0138(6) Uani 1 1 d . . .
S2 S 0.07701(12) 0.5562(5) 0.26155(13) 0.0127(7) Uani 1 1 d . . .
S3 S 0.16203(12) 0.0696(5) 0.33339(13) 0.0118(6) Uani 1 1 d . . .
S4 S 0.20973(12) 0.5819(5) 0.05295(13) 0.0113(6) Uani 1 1 d . . .
S5 S 0.48140(13) 0.4382(5) 0.16411(13) 0.0144(7) Uani 1 1 d . . .
S6 S 0.43031(13) 0.0420(6) 0.92065(15) 0.0219(8) Uani 1 1 d . . .
S7 S 0.28049(12) 0.0976(5) 0.11707(13) 0.0117(6) Uani 1 1 d . . .
S8 S 0.40721(12) 0.9121(5) 0.07477(13) 0.0120(6) Uani 1 1 d . . .
S9 S 0.36499(12) 0.3903(5) 0.01244(13) 0.0129(6) Uani 1 1 d . . .
